data_4508854
loop_
_publ_author_name
'Vigo, Ludmila'
'Risto, Maarit'
'Jahr, Esther M.'
'Bajorek, Tom'
'Oilunkaniemi, Raija'
'Laitinen, Risto S.'
'Lahtinen, Manu'
'Ahlgr\'en, Markku'

_publ_section_title
;
 Isomerism in [MCl2(ERR&#x2018;)2] (M = Pd, Pt; E = S, Se; R, R&#x2018; =
 Me, Ph)
;
_journal_issue 10
_journal_name_full 'Crystal Growth &amp; Design'
_journal_page_first 2376
_journal_paper_doi 10.1021/cg060348r
_journal_volume 6
_journal_year 2006
_chemical_formula_sum 'C24 H20 Cl2 Pd Se2'
_chemical_formula_weight 643.67
_chemical_name_systematic ' ?'
_space_group_IT_number 14
_symmetry_cell_setting monoclinic
_symmetry_space_group_name_Hall '-P 2ybc'
_symmetry_space_group_name_H-M 'P 1 21/c 1'
_cell_angle_alpha 90.00000
_cell_angle_beta 97.5654(12)
_cell_angle_gamma 90.00000
_cell_formula_units_Z 2
_cell_length_a 5.73667(12)
_cell_length_b 17.2469(3)
_cell_length_c 12.0289(2)
_cell_measurement_temperature 295
_cell_volume 1179.78(4)
_computing_molecular_graphics 'Diamond 3.0 and Mercury 1.4.1'
_computing_structure_refinement FULLPROF2000
_computing_structure_solution 'DASH 3.0'
_diffrn_ambient_temperature 295
_diffrn_detector PSD-detector
_diffrn_measurement_device_type 'Huber imaging-plate Guinier camera 670'
_diffrn_measurement_method Guinier-geometry
_diffrn_radiation_monochromator gremanium
_diffrn_radiation_type X-ray
_diffrn_source 'X-ray tube'
_diffrn_source_target Cu
_pd_char_colour orange
_pd_meas_2theta_range_inc 0.005000
_pd_meas_2theta_range_max 75.00000
_pd_meas_2theta_range_min 5.00000
_pd_meas_number_of_points 14001
_pd_proc_2theta_range_inc 0.005000
_pd_proc_2theta_range_max 75.0008
_pd_proc_2theta_range_min 5.0008
_pd_proc_info_data_reduction none
_pd_proc_info_excluded_regions 75-100
_pd_proc_ls_background_function
; linear interpolation with refineable background points 
for every 2nd degree of two-theta
;
_pd_proc_ls_pref_orient_corr ' ?'
_pd_proc_ls_prof_R_factor 3.3748
_pd_proc_ls_prof_wR_expected 2.9376
_pd_proc_ls_prof_wR_factor 4.8051
_pd_proc_wavelength 1.540560
_pd_spec_mounting '  Ground specimen was prepared on 3.5 micron vaseline coated Mylar foil'
_pd_spec_mount_mode transmission
_pd_spec_shape flat_sheet
_refine_ls_number_parameters 98
_refine_ls_number_reflns 643
_refine_ls_number_restraints 73
_refine_ls_R_I_factor 5.4770
_cod_data_source_file cg060348rsup7.cif
_cod_data_source_block PdCl2(SePh2)2
_cod_depositor_comments
;
The following automatic conversions were performed:

'_symmetry_cell_setting' value 'Monoclinic' changed to 'monoclinic'
according to /home/saulius/struct/CIF-dictionaries/cif_core.dic
dictionary named 'cif_core.dic' version 2.4.2 from 2011-04-26.

Automatic conversion script
Id: cif_fix_values 1891 2012-01-12 08:04:46Z andrius 
;
_cod_original_sg_symbol_H-M 'P 21/C'
_cod_database_code 4508854
_pd_proc_ls_prof_cr_factor 15.0838
_pd_proc_ls_prof_cwr_factor 14.3636
_pd_proc_ls_prof_cwr_expected 8.7812
_pd_proc_ls_prof_chi2 2.6756
_pd_proc_ls_prof_echi2 2.7525

loop_
_symmetry_equiv_pos_as_xyz
x,y,z
-x,y+1/2,-z+1/2
-x,-y,-z
x,-y+1/2,z+1/2

loop_
_atom_site_label
_atom_site_fract_x
_atom_site_fract_y
_atom_site_fract_z
_atom_site_U_iso_or_equiv
_atom_site_occupancy
_atom_site_adp_type
_atom_site_type_symbol
Se1 -0.0618(4) 0.46407(14) 0.6848(2) 0.065(3) 1.00000 Uani SE
Cl1 -0.708(4) 0.9070(12) 0.0499(14) 0.092(14) 0.50000 Uani CL
Cl1a -0.836(4) 0.8834(12) 0.0427(15) 0.092(14) 0.50000 Uani CL
Pd1 0.00000 0.00000 0.00000 0.056(3) 1.00000 Uani PD
C2 0.159(2) 0.3786(8) 0.7177(10) 0.03114 1.00000 Uiso C
C3 0.0513(19) 0.5537(6) 0.7908(10) 0.03114 1.00000 Uiso C
C4 0.134(2) 0.3315(8) 0.8125(10) 0.03114 1.00000 Uiso C
C5 0.305(2) 0.2756(7) 0.8585(10) 0.03114 1.00000 Uiso C
C6 0.464(2) 0.2521(7) 0.7934(10) 0.03114 1.00000 Uiso C
C7 0.500(2) 0.3003(7) 0.7098(10) 0.03114 1.00000 Uiso C
C8 0.357(2) 0.3629(8) 0.6614(11) 0.03114 1.00000 Uiso C
C9 -0.0637(19) 0.6198(7) 0.8083(12) 0.03114 1.00000 Uiso C
C10 0.027(2) 0.6666(7) 0.8999(14) 0.03114 1.00000 Uiso C
C11 0.2500(19) 0.6519(7) 0.9613(11) 0.03114 1.00000 Uiso C
C12 0.3801(14) 0.5893(6) 0.9234(11) 0.03114 1.00000 Uiso C
C13 0.2664(17) 0.5325(6) 0.8558(11) 0.03114 1.00000 Uiso C
H14 -0.003(13) 0.348(4) 0.859(5) 0.04433 1.00000 Uiso H
H15 0.231(8) 0.239(2) 0.909(5) 0.04433 1.00000 Uiso H
H16 0.550(13) 0.204(4) 0.815(6) 0.04433 1.00000 Uiso H
H17 0.611(11) 0.281(3) 0.652(4) 0.04433 1.00000 Uiso H
H18 0.398(13) 0.400(4) 0.603(7) 0.04433 1.00000 Uiso H
H19 -0.233(8) 0.639(4) 0.781(8) 0.04433 1.00000 Uiso H
H20 -0.026(9) 0.721(3) 0.924(6) 0.04433 1.00000 Uiso H
H21 0.334(7) 0.684(3) 1.031(5) 0.04433 1.00000 Uiso H
H22 0.560(3) 0.593(3) 0.946(5) 0.04433 1.00000 Uiso H
H23 0.369(5) 0.492(3) 0.826(6) 0.04433 1.00000 Uiso H

loop_
_atom_site_aniso_label
_atom_site_aniso_U_11
_atom_site_aniso_U_22
_atom_site_aniso_U_33
_atom_site_aniso_U_12
_atom_site_aniso_U_13
_atom_site_aniso_U_23
_atom_site_aniso_type_symbol
Se1 0.052(3) 0.048(2) 0.095(3) 0.00000 0.00000 0.00000 Se
Cl1 0.02(2) 0.039(11) 0.220(8) 0.00000 0.00000 0.00000 Cl
Cl1a 0.02(2) 0.039(11) 0.220(8) 0.00000 0.00000 0.00000 Cl
Pd1 0.033(3) 0.040(2) 0.095(3) 0.00000 0.00000 0.00000 Pd

loop_
_atom_type_symbol
_atom_type_scat_Cromer_Mann_a1
_atom_type_scat_Cromer_Mann_b1
_atom_type_scat_Cromer_Mann_a2
_atom_type_scat_Cromer_Mann_b2
_atom_type_scat_Cromer_Mann_a3
_atom_type_scat_Cromer_Mann_b3
_atom_type_scat_Cromer_Mann_a4
_atom_type_scat_Cromer_Mann_b4
_atom_type_scat_Cromer_Mann_c
_atom_type_scat_dispersion_real
_atom_type_scat_dispersion_imag
_atom_type_scat_source
se 17.00060 2.40980 5.81960 0.27260 3.97310 15.23720 4.35430 43.81630 2.84090 -0.87900 1.13900 International_Tables_for_Crystallography_Vol.C(1991)_Tables_6.1.1.4_and_6.1.1.5
cl 11.46040 0.01040 7.19640 1.16620 6.25560 18.51940 1.64550 47.77840 -9.55740 0.34800 0.70200 International_Tables_for_Crystallography_Vol.C(1991)_Tables_6.1.1.4_and_6.1.1.5
pd 19.33190 0.69866 15.50170 7.98929 5.29537 25.20520 0.60584 76.89860 5.26593 -0.05900 3.93400 International_Tables_for_Crystallography_Vol.C(1991)_Tables_6.1.1.4_and_6.1.1.5
c 2.31000 20.84390 1.02000 10.20750 1.58860 0.56870 0.86500 51.65120 0.21560 0.01700 0.00900 International_Tables_for_Crystallography_Vol.C(1991)_Tables_6.1.1.4_and_6.1.1.5
h 0.49300 10.51090 0.32291 26.12570 0.14019 3.14236 0.04081 57.79970 0.00304 0.00000 0.00000 International_Tables_for_Crystallography_Vol.C(1991)_Tables_6.1.1.4_and_6.1.1.5

loop_
_geom_angle_atom_site_label_1
_geom_angle_atom_site_label_2
_geom_angle_atom_site_label_3
_geom_angle
Se(1) Pd(1) Se(1) 180.00(19)
Cl(1) Pd(1) Cl(1) 180.00(16)
Cl(1) Pd(1) Se(1) 97.4(9)
Cl(1) Pd(1) Se(1) 82.6(8)

loop_
_geom_bond_atom_site_label_1
_geom_bond_atom_site_label_2
_geom_bond_distance
Pd(1) Cl(1) 2.34(2)
Pd(1) Cl(1a) 2.25(2)
Pd(1) Se(1) 2.379(2)
Se(1) C(2) 1.950(13)
Se(1) C(3) 2.054(11)
Cl(1) Cl(1a) 0.83(3)
